data_7703270
loop_
_publ_author_name
'Urbanovsk\'y, Peter'
'Kotek, Jan'
'C\'isa\<rov\'a, Ivana'
'Hermann, Petr'

_publ_section_title
;
 The solid-state structures and ligand cavity evaluation of
 lanthanide(iii) complexes of a DOTA analogue with a
 (dibenzylamino)methylphosphinate pendant arm.
;
_journal_issue 5
_journal_name_full 'Dalton transactions (Cambridge, England : 2003)'
_journal_page_first 1555
_journal_page_last 1569
_journal_paper_doi 10.1039/c9dt04056k
_journal_volume 49
_journal_year 2020
_chemical_formula_moiety 'C30 H41 Ce N5 O8 P, 0.5(H4 N), 6.5(H2 O), Cl0.5'
_chemical_formula_sum 'C30 H56 Ce Cl0.5 N5.5 O14.5 P'
_chemical_formula_weight 914.61
_space_group_crystal_system triclinic
_space_group_IT_number 2
_space_group_name_Hall '-P 1'
_space_group_name_H-M_alt 'P -1'
_atom_sites_solution_hydrogens mixed
_audit_creation_method SHELXL-2014/7
_audit_update_record
;
2019-10-16 deposited with the CCDC.	2019-12-09 downloaded from the CCDC.
;
_cell_angle_alpha 68.256(2)
_cell_angle_beta 79.612(2)
_cell_angle_gamma 78.900(2)
_cell_formula_units_Z 2
_cell_length_a 11.7568(8)
_cell_length_b 12.4231(9)
_cell_length_c 14.5497(10)
_cell_measurement_reflns_used 9024
_cell_measurement_temperature 120(2)
_cell_measurement_theta_max 27.5189
_cell_measurement_theta_min 2.4722
_cell_volume 1923.0(2)
_computing_cell_refinement 'SAINT V8.38A (Bruker AXS Inc., 2017)'
_computing_data_collection 'Bruker Instrument Service v6.2.9'
_computing_data_reduction 'SAINT V8.38A (Bruker AXS Inc., 2017)'
_computing_structure_refinement 'SHELXL 2017/1 (Sheldrick, 2017)'
_computing_structure_solution 'SHELXT 2014/5 (Sheldrick, 2014)'
_diffrn_ambient_temperature 120(2)
_diffrn_detector_area_resol_mean 10.4167
_diffrn_measured_fraction_theta_full 0.999
_diffrn_measured_fraction_theta_max 0.997
_diffrn_measurement_device_type 'Bruker D8 VENTURE Kappa Duo PHOTON 100 CMOS'
_diffrn_measurement_method '\f and \w scans'
_diffrn_radiation_monochromator 'Quazar Mo multilayer optic'
_diffrn_radiation_type MoK\a
_diffrn_radiation_wavelength 0.71073
_diffrn_reflns_av_R_equivalents 0.0235
_diffrn_reflns_av_unetI/netI 0.0204
_diffrn_reflns_Laue_measured_fraction_full 0.999
_diffrn_reflns_Laue_measured_fraction_max 0.997
_diffrn_reflns_limit_h_max 14
_diffrn_reflns_limit_h_min -15
_diffrn_reflns_limit_k_max 16
_diffrn_reflns_limit_k_min -16
_diffrn_reflns_limit_l_max 16
_diffrn_reflns_limit_l_min -18
_diffrn_reflns_number 40790
_diffrn_reflns_point_group_measured_fraction_full 0.999
_diffrn_reflns_point_group_measured_fraction_max 0.997
_diffrn_reflns_theta_full 25.242
_diffrn_reflns_theta_max 27.531
_diffrn_reflns_theta_min 2.338
_diffrn_source 'I\mS micro-focus sealed tube'
_exptl_absorpt_coefficient_mu 1.332
_exptl_absorpt_correction_T_max 0.92
_exptl_absorpt_correction_T_min 0.77
_exptl_absorpt_correction_type numerical
_exptl_absorpt_process_details
;
SADABS-2016/2 - Bruker AXS area detector scaling and absorption correction
;
_exptl_crystal_colour colourless
_exptl_crystal_density_diffrn 1.580
_exptl_crystal_description bar
_exptl_crystal_F_000 944
_exptl_crystal_size_max 0.228
_exptl_crystal_size_mid 0.091
_exptl_crystal_size_min 0.061
_refine_diff_density_max 1.899
_refine_diff_density_min -0.870
_refine_diff_density_rms 0.099
_refine_ls_extinction_method none
_refine_ls_goodness_of_fit_ref 1.067
_refine_ls_hydrogen_treatment mixed
_refine_ls_matrix_type full
_refine_ls_number_parameters 489
_refine_ls_number_reflns 8828
_refine_ls_number_restraints 6
_refine_ls_restrained_S_all 1.111
_refine_ls_R_factor_all 0.0301
_refine_ls_R_factor_gt 0.0271
_refine_ls_shift/su_max 0.002
_refine_ls_shift/su_mean 0.000
_refine_ls_structure_factor_coef Fsqd
_refine_ls_weighting_details 'w=1/[\s^2^(Fo^2^)+(0.0340P)^2^+4.0147P] where P=(Fo^2^+2Fc^2^)/3'
_refine_ls_weighting_scheme calc
_refine_ls_wR_factor_gt 0.0718
_refine_ls_wR_factor_ref 0.0732
_reflns_Friedel_coverage 0.000
_reflns_number_gt 8293
_reflns_number_total 8828
_reflns_threshold_expression 'I > 2\s(I)'
_cod_data_source_file c9dt04056k2.cif
_cod_data_source_block cedbamh
_cod_depositor_comments 'Adding full bibliography for 7703270--7703283.cif.'
_cod_original_formula_sum 'C30 H56 Ce Cl0.50 N5.50 O14.50 P'
_cod_database_code 7703270
_shelx_shelxl_version_number 2014/7
_shelx_space_group_comment
;
The symmetry employed for this shelxl refinement is uniquely defined
by the following loop, which should always be used as a source of
symmetry information in preference to the above space-group names.
They are only intended as comments.
;
_shelx_estimated_absorpt_t_min 0.751
_shelx_estimated_absorpt_t_max 0.923

loop_
_space_group_symop_operation_xyz
'x, y, z'
'-x, -y, -z'

loop_
_atom_site_label
_atom_site_type_symbol
_atom_site_fract_x
_atom_site_fract_y
_atom_site_fract_z
_atom_site_U_iso_or_equiv
_atom_site_adp_type
_atom_site_occupancy
_atom_site_site_symmetry_order
_atom_site_calc_flag
_atom_site_refinement_flags_posn
_atom_site_refinement_flags_adp
_atom_site_refinement_flags_occupancy
_atom_site_disorder_assembly
_atom_site_disorder_group
Ce1 Ce 0.42461(2) 0.54600(2) 0.68216(2) 0.00996(5) Uani 1 1 d . . . . .
N1 N 0.20540(17) 0.68228(17) 0.66482(15) 0.0121(4) Uani 1 1 d . . . . .
C2 C 0.1845(2) 0.7522(2) 0.73129(18) 0.0152(5) Uani 1 1 d . . . . .
H21 H 0.1024 0.7901 0.7322 0.018 Uiso 1 1 calc R U . . .
H22 H 0.2352 0.8148 0.7040 0.018 Uiso 1 1 calc R U . . .
C3 C 0.2086(2) 0.6790(2) 0.83697(18) 0.0161(5) Uani 1 1 d . . . . .
H31 H 0.1942 0.7301 0.8776 0.019 Uiso 1 1 calc R U . . .
H32 H 0.1541 0.6201 0.8662 0.019 Uiso 1 1 calc R U . . .
N4 N 0.33014(18) 0.61864(18) 0.84117(15) 0.0135(4) Uani 1 1 d . . . . .
C5 C 0.3369(2) 0.5192(2) 0.93716(18) 0.0163(5) Uani 1 1 d . . . . .
H51 H 0.2897 0.5439 0.9914 0.020 Uiso 1 1 calc R U . . .
H52 H 0.4190 0.4975 0.9519 0.020 Uiso 1 1 calc R U . . .
C6 C 0.2931(2) 0.4133(2) 0.93468(18) 0.0163(5) Uani 1 1 d . . . . .
H61 H 0.2957 0.3505 1.0008 0.020 Uiso 1 1 calc R U . . .
H62 H 0.2110 0.4347 0.9204 0.020 Uiso 1 1 calc R U . . .
N7 N 0.36480(18) 0.36939(18) 0.85779(15) 0.0138(4) Uani 1 1 d . . . . .
C8 C 0.3040(2) 0.2857(2) 0.84004(18) 0.0167(5) Uani 1 1 d . . . . .
H81 H 0.2726 0.2317 0.9050 0.020 Uiso 1 1 calc R U . . .
H82 H 0.3612 0.2384 0.8064 0.020 Uiso 1 1 calc R U . . .
C9 C 0.2054(2) 0.3452(2) 0.77729(18) 0.0157(5) Uani 1 1 d . . . . .
H91 H 0.1711 0.2853 0.7655 0.019 Uiso 1 1 calc R U . . .
H92 H 0.1437 0.3851 0.8143 0.019 Uiso 1 1 calc R U . . .
N10 N 0.24414(17) 0.43206(17) 0.67993(15) 0.0128(4) Uani 1 1 d . . . . .
C11 C 0.1409(2) 0.5158(2) 0.64077(19) 0.0151(5) Uani 1 1 d . . . . .
H111 H 0.0735 0.4728 0.6546 0.018 Uiso 1 1 calc R U . . .
H112 H 0.1575 0.5529 0.5676 0.018 Uiso 1 1 calc R U . . .
C12 C 0.1096(2) 0.6099(2) 0.68738(19) 0.0155(5) Uani 1 1 d . . . . .
H121 H 0.0381 0.6612 0.6621 0.019 Uiso 1 1 calc R U . . .
H122 H 0.0926 0.5728 0.7605 0.019 Uiso 1 1 calc R U . . .
C20 C 0.2049(2) 0.7647(2) 0.56113(18) 0.0139(4) Uani 1 1 d . . . . .
H201 H 0.1343 0.8238 0.5562 0.017 Uiso 1 1 calc R U . . .
H202 H 0.2022 0.7217 0.5165 0.017 Uiso 1 1 calc R U . . .
P1 P 0.33543(5) 0.83804(5) 0.52154(5) 0.01263(12) Uani 1 1 d . . . . .
O11 O 0.42541(15) 0.75780(14) 0.58809(13) 0.0143(3) Uani 1 1 d . . . . .
O12 O 0.30662(16) 0.96298(15) 0.51625(14) 0.0179(4) Uani 1 1 d . . . . .
C21 C 0.3908(2) 0.8300(2) 0.39842(18) 0.0158(5) Uani 1 1 d . . . . .
H211 H 0.4759 0.8327 0.3877 0.019 Uiso 1 1 calc R U . . .
H212 H 0.3796 0.7527 0.3991 0.019 Uiso 1 1 calc R U . . .
N22 N 0.33829(19) 0.92238(19) 0.31032(16) 0.0176(4) Uani 1 1 d . . . . .
H221 H 0.3565 0.8902 0.2549 0.021 Uiso 1 1 calc R U . . .
C30 C 0.3933(2) 1.0339(2) 0.2738(2) 0.0213(5) Uani 1 1 d . . . . .
H301 H 0.3487 1.0948 0.2222 0.026 Uiso 1 1 calc R U . . .
H302 H 0.3885 1.0620 0.3300 0.026 Uiso 1 1 calc R U . . .
C31 C 0.5192(2) 1.0166(2) 0.2309(2) 0.0192(5) Uani 1 1 d . . . . .
C32 C 0.5463(3) 1.0303(2) 0.1303(2) 0.0225(5) Uani 1 1 d . . . . .
H321 H 0.4853 1.0460 0.0903 0.027 Uiso 1 1 calc R U . . .
C33 C 0.6617(3) 1.0212(3) 0.0883(2) 0.0303(7) Uani 1 1 d . . . . .
H331 H 0.6800 1.0319 0.0194 0.036 Uiso 1 1 calc R U . . .
C34 C 0.7505(3) 0.9962(3) 0.1475(3) 0.0363(8) Uani 1 1 d . . . . .
H341 H 0.8296 0.9897 0.1188 0.044 Uiso 1 1 calc R U . . .
C35 C 0.7249(3) 0.9810(3) 0.2472(3) 0.0348(7) Uani 1 1 d . . . . .
H351 H 0.7861 0.9626 0.2874 0.042 Uiso 1 1 calc R U . . .
C36 C 0.6092(3) 0.9925(2) 0.2888(2) 0.0268(6) Uani 1 1 d . . . . .
H361 H 0.5915 0.9839 0.3573 0.032 Uiso 1 1 calc R U . . .
C40 C 0.2059(3) 0.9482(3) 0.3277(2) 0.0297(6) Uani 1 1 d . . . . .
H401 H 0.1733 0.8737 0.3627 0.036 Uiso 1 1 calc R U . . .
H402 H 0.1843 0.9960 0.3712 0.036 Uiso 1 1 calc R U . . .
C41 C 0.1531(3) 1.0122(3) 0.2320(2) 0.0314(7) Uani 1 1 d . . . . .
C42 C 0.1278(3) 0.9495(4) 0.1787(3) 0.0415(8) Uani 1 1 d . . . . .
H421 H 0.1422 0.8664 0.2033 0.050 Uiso 1 1 calc R U . . .
C43 C 0.0816(4) 1.0079(4) 0.0898(3) 0.0535(11) Uani 1 1 d . . . . .
H431 H 0.0646 0.9648 0.0532 0.064 Uiso 1 1 calc R U . . .
C44 C 0.0592(3) 1.1306(5) 0.0530(3) 0.0553(12) Uani 1 1 d . . . . .
H441 H 0.0277 1.1707 -0.0084 0.066 Uiso 1 1 calc R U . . .
C45 C 0.0835(3) 1.1914(4) 0.1066(3) 0.0506(11) Uani 1 1 d . . . . .
H451 H 0.0688 1.2745 0.0819 0.061 Uiso 1 1 calc R U . . .
C46 C 0.1291(3) 1.1345(3) 0.1958(3) 0.0372(8) Uani 1 1 d . . . . .
H461 H 0.1442 1.1782 0.2328 0.045 Uiso 1 1 calc R U . . .
C50 C 0.4093(2) 0.7000(2) 0.83618(19) 0.0167(5) Uani 1 1 d . . . . .
H501 H 0.3949 0.7164 0.8992 0.020 Uiso 1 1 calc R U . . .
H502 H 0.3920 0.7748 0.7812 0.020 Uiso 1 1 calc R U . . .
C51 C 0.5374(2) 0.6507(2) 0.81926(18) 0.0159(5) Uani 1 1 d . . . . .
O51 O 0.56063(16) 0.57417(17) 0.77694(14) 0.0192(4) Uani 1 1 d . . . . .
O52 O 0.61034(17) 0.68908(17) 0.84623(14) 0.0218(4) Uani 1 1 d . . . . .
C60 C 0.4776(2) 0.3059(2) 0.89232(19) 0.0179(5) Uani 1 1 d . . . . .
H601 H 0.4648 0.2334 0.9496 0.022 Uiso 1 1 calc R U . . .
H602 H 0.5156 0.3553 0.9143 0.022 Uiso 1 1 calc R U . . .
C61 C 0.5554(2) 0.2758(2) 0.80740(19) 0.0172(5) Uani 1 1 d . . . . .
O61 O 0.54919(16) 0.35129(15) 0.72058(13) 0.0177(4) Uani 1 1 d . . . . .
O62 O 0.61887(19) 0.17934(18) 0.82794(15) 0.0271(4) Uani 1 1 d . . . . .
C70 C 0.2983(2) 0.3738(2) 0.60753(18) 0.0141(5) Uani 1 1 d . . . . .
H701 H 0.2372 0.3455 0.5871 0.017 Uiso 1 1 calc R U . . .
H702 H 0.3546 0.3052 0.6395 0.017 Uiso 1 1 calc R U . . .
C71 C 0.3617(2) 0.4580(2) 0.51521(18) 0.0125(4) Uani 1 1 d . . . . .
O71 O 0.38021(14) 0.55169(15) 0.52152(12) 0.0131(3) Uani 1 1 d . . . . .
O72 O 0.39196(15) 0.42757(15) 0.44052(13) 0.0147(3) Uani 1 1 d . . . . .
Cl1 Cl 0.03367(18) 0.5364(2) 0.06990(17) 0.0644(6) Uani 0.5 1 d . U P . .
N1A N 0.1969(3) 0.6241(3) 0.3417(3) 0.0659(11) Uani 0.5 1 d . . P A 1
O1W O 0.1969(3) 0.6241(3) 0.3417(3) 0.0659(11) Uani 0.5 1 d . . P B 2
H11W H 0.1413 0.6819 0.3332 0.079 Uiso 1 1 d R U . . .
H12W H 0.2584 0.6371 0.3583 0.079 Uiso 1 1 d R U . . .
H13A H 0.2238 0.6003 0.2846 0.079 Uiso 0.5 1 d R U P B 1
H14A H 0.1967 0.5543 0.3795 0.079 Uiso 0.5 1 d R U P B 1
O2W O 0.3370(2) 0.1950(2) 0.4553(3) 0.0550(8) Uani 1 1 d . . . . .
H21W H 0.3414 0.1123 0.4758 0.050(12) Uiso 1 1 d R . . . .
H22W H 0.4009 0.2010 0.4388 0.09(2) Uiso 1 1 d R . . . .
O3W O 0.0653(2) 1.0555(3) 0.5403(3) 0.0598(8) Uani 1 1 d . . . . .
H31W H 0.1415 1.0347 0.5367 0.088(19) Uiso 1 1 d R . . . .
H32W H 0.0298 1.1234 0.5479 0.105 Uiso 1 1 d R U . . .
O4W O 0.1675(3) 0.3729(4) 0.2167(3) 0.0865(13) Uani 1 1 d . . . . .
H41W H 0.1725 0.4468 0.1918 0.104 Uiso 1 1 d R U . . .
H42W H 0.2292 0.3509 0.2003 0.104 Uiso 1 1 d R U . . .
O5W O -0.0012(2) 0.7222(2) 0.4246(2) 0.0506(7) Uani 1 1 d . . . . .
H51W H -0.0492 0.6989 0.4789 0.061 Uiso 1 1 d R U . . .
H52W H -0.0309 0.7603 0.3714 0.061 Uiso 1 1 d R U . . .
O6WA O 0.2385(6) 0.6137(6) 0.1616(6) 0.0813(16) Uani 0.574(6) 1 d . . P C 3
H61W H 0.1550 0.6485 0.1446 0.098 Uiso 1 1 d R U . . .
H62W H 0.2366 0.6533 0.0956 0.098 Uiso 1 1 d R U . . .
O6WB O 0.1822(9) 0.7071(8) 0.1068(7) 0.0813(16) Uani 0.426(6) 1 d . . P C 4
O7WA O 0.1609(3) 0.3794(3) 0.4030(2) 0.0359(7) Uani 0.752(5) 1 d . . P D 5
H71W H 0.2248 0.3301 0.4208 0.043 Uiso 1 1 d R U . . .
H72W H 0.1829 0.3849 0.3532 0.043 Uiso 1 1 d R U . . .
O7WB O 0.2442(9) 0.3832(9) 0.3660(7) 0.0359(7) Uani 0.248(5) 1 d . . P D 6

loop_
_atom_site_aniso_label
_atom_site_aniso_U_11
_atom_site_aniso_U_22
_atom_site_aniso_U_33
_atom_site_aniso_U_23
_atom_site_aniso_U_13
_atom_site_aniso_U_12
Ce1 0.01028(7) 0.00913(7) 0.00889(7) -0.00184(5) -0.00028(4) -0.00109(4)
N1 0.0108(9) 0.0129(9) 0.0107(9) -0.0024(8) 0.0009(7) -0.0027(7)
C2 0.0148(11) 0.0136(11) 0.0151(11) -0.0051(9) 0.0002(9) 0.0012(9)
C3 0.0152(12) 0.0166(12) 0.0139(11) -0.0051(10) 0.0012(9) 0.0011(9)
N4 0.0132(10) 0.0127(9) 0.0125(9) -0.0028(8) -0.0003(7) -0.0013(8)
C5 0.0199(12) 0.0162(12) 0.0108(11) -0.0038(9) -0.0011(9) -0.0006(9)
C6 0.0193(12) 0.0152(11) 0.0109(11) -0.0023(9) 0.0017(9) -0.0015(9)
N7 0.0158(10) 0.0123(9) 0.0115(9) -0.0033(8) -0.0012(8) 0.0004(8)
C8 0.0211(12) 0.0122(11) 0.0142(11) -0.0018(9) 0.0008(9) -0.0045(9)
C9 0.0173(12) 0.0132(11) 0.0139(11) -0.0017(9) 0.0026(9) -0.0061(9)
N10 0.0133(10) 0.0119(9) 0.0110(9) -0.0020(8) 0.0000(7) -0.0019(8)
C11 0.0112(11) 0.0155(11) 0.0168(11) -0.0032(9) -0.0014(9) -0.0028(9)
C12 0.0104(11) 0.0159(11) 0.0168(11) -0.0027(10) 0.0016(9) -0.0032(9)
C20 0.0125(11) 0.0130(11) 0.0124(11) -0.0004(9) -0.0016(8) -0.0011(9)
P1 0.0128(3) 0.0098(3) 0.0125(3) -0.0015(2) 0.0002(2) -0.0017(2)
O11 0.0127(8) 0.0113(8) 0.0163(8) -0.0020(7) -0.0009(6) -0.0022(6)
O12 0.0196(9) 0.0116(8) 0.0198(9) -0.0035(7) -0.0009(7) -0.0016(7)
C21 0.0178(12) 0.0116(11) 0.0124(11) -0.0007(9) 0.0021(9) 0.0005(9)
N22 0.0179(11) 0.0152(10) 0.0146(10) -0.0014(8) 0.0010(8) -0.0007(8)
C30 0.0255(14) 0.0134(12) 0.0186(12) -0.0011(10) 0.0019(10) -0.0011(10)
C31 0.0230(13) 0.0113(11) 0.0195(12) -0.0012(10) -0.0005(10) -0.0040(10)
C32 0.0269(14) 0.0170(12) 0.0202(13) -0.0027(10) -0.0004(11) -0.0055(11)
C33 0.0349(17) 0.0221(14) 0.0296(15) -0.0084(12) 0.0108(13) -0.0087(12)
C34 0.0221(15) 0.0227(15) 0.059(2) -0.0119(15) 0.0062(14) -0.0054(12)
C35 0.0282(16) 0.0207(14) 0.054(2) -0.0049(14) -0.0164(15) -0.0042(12)
C36 0.0353(16) 0.0180(13) 0.0263(14) -0.0021(11) -0.0097(12) -0.0078(12)
C40 0.0253(15) 0.0329(16) 0.0243(14) -0.0056(13) 0.0016(11) -0.0018(12)
C41 0.0237(15) 0.0372(17) 0.0234(14) -0.0039(13) 0.0005(11) 0.0021(13)
C42 0.0339(18) 0.051(2) 0.0365(19) -0.0123(17) -0.0078(15) -0.0020(16)
C43 0.039(2) 0.079(3) 0.039(2) -0.015(2) -0.0133(17) -0.003(2)
C44 0.0323(19) 0.084(3) 0.0291(18) -0.001(2) -0.0035(15) 0.001(2)
C45 0.0278(18) 0.049(2) 0.045(2) 0.0073(18) 0.0045(15) 0.0067(16)
C46 0.0251(16) 0.0351(18) 0.0376(18) -0.0033(14) 0.0004(13) 0.0054(13)
C50 0.0196(12) 0.0143(11) 0.0179(12) -0.0076(10) -0.0028(9) -0.0017(9)
C51 0.0190(12) 0.0155(11) 0.0118(11) -0.0018(9) -0.0038(9) -0.0029(9)
O51 0.0148(9) 0.0245(10) 0.0223(9) -0.0134(8) -0.0033(7) -0.0002(7)
O52 0.0212(9) 0.0247(10) 0.0238(10) -0.0108(8) -0.0065(8) -0.0050(8)
C60 0.0194(12) 0.0165(12) 0.0134(11) -0.0020(10) -0.0037(9) 0.0031(10)
C61 0.0189(12) 0.0162(12) 0.0163(12) -0.0051(10) -0.0043(9) -0.0012(9)
O61 0.0214(9) 0.0136(8) 0.0138(8) -0.0028(7) -0.0002(7) 0.0015(7)
O62 0.0322(11) 0.0215(10) 0.0211(10) -0.0059(8) -0.0073(8) 0.0123(8)
C70 0.0167(11) 0.0124(11) 0.0132(11) -0.0043(9) 0.0002(9) -0.0039(9)
C71 0.0092(10) 0.0143(11) 0.0133(11) -0.0036(9) -0.0027(8) -0.0010(8)
O71 0.0136(8) 0.0128(8) 0.0126(8) -0.0034(6) -0.0013(6) -0.0032(6)
O72 0.0137(8) 0.0180(9) 0.0139(8) -0.0072(7) 0.0007(6) -0.0041(7)
Cl1 0.0413(9) 0.0553(10) 0.0530(10) 0.0127(8) 0.0190(8) 0.0079(8)
N1A 0.0296(15) 0.0498(19) 0.084(3) 0.0137(17) -0.0082(15) 0.0007(13)
O1W 0.0296(15) 0.0498(19) 0.084(3) 0.0137(17) -0.0082(15) 0.0007(13)
O2W 0.0301(14) 0.0217(12) 0.107(3) -0.0129(14) -0.0065(14) -0.0109(10)
O3W 0.0288(14) 0.0496(17) 0.097(3) -0.0295(17) -0.0077(15) 0.0116(12)
O4W 0.0272(15) 0.164(4) 0.091(3) -0.078(3) 0.0037(16) -0.006(2)
O5W 0.0460(16) 0.0500(16) 0.0536(17) -0.0075(13) -0.0174(13) -0.0124(13)
O6WA 0.092(4) 0.071(3) 0.089(4) -0.027(3) -0.036(3) -0.011(3)
O6WB 0.092(4) 0.071(3) 0.089(4) -0.027(3) -0.036(3) -0.011(3)
O7WA 0.0407(18) 0.0381(16) 0.0305(16) -0.0081(13) -0.0163(13) -0.0055(14)
O7WB 0.0407(18) 0.0381(16) 0.0305(16) -0.0081(13) -0.0163(13) -0.0055(14)

loop_
_atom_type_symbol
_atom_type_description
_atom_type_scat_dispersion_real
_atom_type_scat_dispersion_imag
_atom_type_scat_source
C C 0.0033 0.0016 'International Tables Vol C Tables 4.2.6.8 and 6.1.1.4'
H H 0.0000 0.0000 'International Tables Vol C Tables 4.2.6.8 and 6.1.1.4'
Ce Ce -0.2486 2.6331 'International Tables Vol C Tables 4.2.6.8 and 6.1.1.4'
N N 0.0061 0.0033 'International Tables Vol C Tables 4.2.6.8 and 6.1.1.4'
O O 0.0106 0.0060 'International Tables Vol C Tables 4.2.6.8 and 6.1.1.4'
P P 0.1023 0.0942 'International Tables Vol C Tables 4.2.6.8 and 6.1.1.4'
Cl Cl 0.1484 0.1585 'International Tables Vol C Tables 4.2.6.8 and 6.1.1.4'

loop_
_geom_angle_atom_site_label_1
_geom_angle_atom_site_label_2
_geom_angle_atom_site_label_3
_geom_angle
_geom_angle_site_symmetry_1
_geom_angle_site_symmetry_3
O51 Ce1 O71 148.58(6) . .
O51 Ce1 O11 83.98(6) . .
O71 Ce1 O11 81.25(6) . .
O51 Ce1 O61 80.72(6) . .
O71 Ce1 O61 95.04(6) . .
O11 Ce1 O61 143.43(6) . .
O51 Ce1 O72 77.77(6) . 2_666
O71 Ce1 O72 71.29(5) . 2_666
O11 Ce1 O72 71.58(6) . 2_666
O61 Ce1 O72 72.79(6) . 2_666
O51 Ce1 N7 84.20(6) . .
O71 Ce1 N7 121.29(6) . .
O11 Ce1 N7 148.87(6) . .
O61 Ce1 N7 61.67(6) . .
O72 Ce1 N7 133.09(6) 2_666 .
O51 Ce1 N4 62.76(6) . .
O71 Ce1 N4 141.83(6) . .
O11 Ce1 N4 84.03(6) . .
O61 Ce1 N4 116.99(6) . .
O72 Ce1 N4 135.49(6) 2_666 .
N7 Ce1 N4 64.97(6) . .
O51 Ce1 N10 148.45(6) . .
O71 Ce1 N10 60.93(6) . .
O11 Ce1 N10 121.23(6) . .
O61 Ce1 N10 86.69(6) . .
O72 Ce1 N10 125.71(6) 2_666 .
N7 Ce1 N10 64.41(6) . .
N4 Ce1 N10 98.72(6) . .
O51 Ce1 N1 120.02(6) . .
O71 Ce1 N1 77.50(6) . .
O11 Ce1 N1 64.27(6) . .
O61 Ce1 N1 150.63(6) . .
O72 Ce1 N1 128.83(6) 2_666 .
N7 Ce1 N1 97.71(6) . .
N4 Ce1 N1 64.38(6) . .
N10 Ce1 N1 64.74(6) . .
C20 N1 C2 107.79(18) . .
C20 N1 C12 108.44(18) . .
C2 N1 C12 110.10(18) . .
C20 N1 Ce1 108.07(13) . .
C2 N1 Ce1 110.23(14) . .
C12 N1 Ce1 112.08(14) . .
N1 C2 C3 112.7(2) . .
N1 C2 H21 109.1 . .
C3 C2 H21 109.1 . .
N1 C2 H22 109.1 . .
C3 C2 H22 109.1 . .
H21 C2 H22 107.8 . .
N4 C3 C2 112.0(2) . .
N4 C3 H31 109.2 . .
C2 C3 H31 109.2 . .
N4 C3 H32 109.2 . .
C2 C3 H32 109.2 . .
H31 C3 H32 107.9 . .
C50 N4 C3 109.93(19) . .
C50 N4 C5 108.41(19) . .
C3 N4 C5 109.10(19) . .
C50 N4 Ce1 102.77(14) . .
C3 N4 Ce1 115.36(14) . .
C5 N4 Ce1 110.94(14) . .
N4 C5 C6 111.9(2) . .
N4 C5 H51 109.2 . .
C6 C5 H51 109.2 . .
N4 C5 H52 109.2 . .
C6 C5 H52 109.2 . .
H51 C5 H52 107.9 . .
N7 C6 C5 111.3(2) . .
N7 C6 H61 109.4 . .
C5 C6 H61 109.4 . .
N7 C6 H62 109.4 . .
C5 C6 H62 109.4 . .
H61 C6 H62 108.0 . .
C60 N7 C6 110.13(19) . .
C60 N7 C8 107.51(19) . .
C6 N7 C8 109.87(19) . .
C60 N7 Ce1 104.50(14) . .
C6 N7 Ce1 113.22(14) . .
C8 N7 Ce1 111.36(14) . .
N7 C8 C9 113.1(2) . .
N7 C8 H81 109.0 . .
C9 C8 H81 109.0 . .
N7 C8 H82 109.0 . .
C9 C8 H82 109.0 . .
H81 C8 H82 107.8 . .
N10 C9 C8 112.4(2) . .
N10 C9 H91 109.1 . .
C8 C9 H91 109.1 . .
N10 C9 H92 109.1 . .
C8 C9 H92 109.1 . .
H91 C9 H92 107.8 . .
C70 N10 C9 110.81(19) . .
C70 N10 C11 109.08(19) . .
C9 N10 C11 108.66(19) . .
C70 N10 Ce1 101.10(13) . .
C9 N10 Ce1 115.02(14) . .
C11 N10 Ce1 111.90(14) . .
N10 C11 C12 111.8(2) . .
N10 C11 H111 109.3 . .
C12 C11 H111 109.3 . .
N10 C11 H112 109.3 . .
C12 C11 H112 109.3 . .
H111 C11 H112 107.9 . .
N1 C12 C11 112.04(19) . .
N1 C12 H121 109.2 . .
C11 C12 H121 109.2 . .
N1 C12 H122 109.2 . .
C11 C12 H122 109.2 . .
H121 C12 H122 107.9 . .
N1 C20 P1 110.56(16) . .
N1 C20 H201 109.5 . .
P1 C20 H201 109.5 . .
N1 C20 H202 109.5 . .
P1 C20 H202 109.5 . .
H201 C20 H202 108.1 . .
O12 P1 O11 118.58(10) . .
O12 P1 C21 110.61(11) . .
O11 P1 C21 104.53(11) . .
O12 P1 C20 111.25(11) . .
O11 P1 C20 105.61(10) . .
C21 P1 C20 105.24(12) . .
P1 O11 Ce1 126.14(9) . .
N22 C21 P1 117.56(17) . .
N22 C21 H211 107.9 . .
P1 C21 H211 107.9 . .
N22 C21 H212 107.9 . .
P1 C21 H212 107.9 . .
H211 C21 H212 107.2 . .
C21 N22 C30 112.6(2) . .
C21 N22 C40 113.4(2) . .
C30 N22 C40 111.0(2) . .
C21 N22 H221 106.4 . .
C30 N22 H221 106.4 . .
C40 N22 H221 106.4 . .
C31 C30 N22 112.3(2) . .
C31 C30 H301 109.1 . .
N22 C30 H301 109.1 . .
C31 C30 H302 109.1 . .
N22 C30 H302 109.1 . .
H301 C30 H302 107.9 . .
C36 C31 C32 119.3(3) . .
C36 C31 C30 121.1(3) . .
C32 C31 C30 119.5(3) . .
C33 C32 C31 120.3(3) . .
C33 C32 H321 119.8 . .
C31 C32 H321 119.8 . .
C32 C33 C34 119.6(3) . .
C32 C33 H331 120.2 . .
C34 C33 H331 120.2 . .
C35 C34 C33 120.7(3) . .
C35 C34 H341 119.7 . .
C33 C34 H341 119.7 . .
C34 C35 C36 119.7(3) . .
C34 C35 H351 120.1 . .
C36 C35 H351 120.1 . .
C35 C36 C31 120.4(3) . .
C35 C36 H361 119.8 . .
C31 C36 H361 119.8 . .
C41 C40 N22 112.2(2) . .
C41 C40 H401 109.2 . .
N22 C40 H401 109.2 . .
C41 C40 H402 109.2 . .
N22 C40 H402 109.2 . .
H401 C40 H402 107.9 . .
C42 C41 C46 119.5(3) . .
C42 C41 C40 119.6(3) . .
C46 C41 C40 120.9(3) . .
C43 C42 C41 119.8(4) . .
C43 C42 H421 120.1 . .
C41 C42 H421 120.1 . .
C42 C43 C44 120.6(4) . .
C42 C43 H431 119.7 . .
C44 C43 H431 119.7 . .
C45 C44 C43 119.1(4) . .
C45 C44 H441 120.5 . .
C43 C44 H441 120.5 . .
C44 C45 C46 121.2(4) . .
C44 C45 H451 119.4 . .
C46 C45 H451 119.4 . .
C45 C46 C41 119.9(4) . .
C45 C46 H461 120.1 . .
C41 C46 H461 120.1 . .
N4 C50 C51 112.1(2) . .
N4 C50 H501 109.2 . .
C51 C50 H501 109.2 . .
N4 C50 H502 109.2 . .
C51 C50 H502 109.2 . .
H501 C50 H502 107.9 . .
O52 C51 O51 125.3(2) . .
O52 C51 C50 117.6(2) . .
O51 C51 C50 117.0(2) . .
C51 O51 Ce1 122.94(16) . .
N7 C60 C61 109.1(2) . .
N7 C60 H601 109.9 . .
C61 C60 H601 109.9 . .
N7 C60 H602 109.9 . .
C61 C60 H602 109.9 . .
H601 C60 H602 108.3 . .
O62 C61 O61 125.3(2) . .
O62 C61 C60 117.9(2) . .
O61 C61 C60 116.7(2) . .
C61 O61 Ce1 124.57(16) . .
N10 C70 C71 111.00(19) . .
N10 C70 H701 109.4 . .
C71 C70 H701 109.4 . .
N10 C70 H702 109.4 . .
C71 C70 H702 109.4 . .
H701 C70 H702 108.0 . .
O72 C71 O71 125.5(2) . .
O72 C71 C70 117.3(2) . .
O71 C71 C70 117.1(2) . .
C71 O71 Ce1 118.17(15) . .
C71 O72 Ce1 129.90(15) . 2_666
H11W N1A H12W 113.3 . .
H11W N1A H13A 115.2 . .
H12W N1A H13A 105.4 . .
H11W N1A H14A 129.5 . .
H12W N1A H14A 98.1 . .
H13A N1A H14A 91.2 . .
H11W O1W H12W 113.3 . .
H21W O2W H22W 99.5 . .
H31W O3W H32W 123.3 . .
H41W O4W H42W 98.1 . .
H51W O5W H52W 117.1 . .
H61W O6WA H62W 67.9 . .
H61W O6WB H62W 79.9 . .
H71W O7WA H72W 87.3 . .
H71W O7WB H72W 85.8 . .

loop_
_geom_bond_atom_site_label_1
_geom_bond_atom_site_label_2
_geom_bond_distance
_geom_bond_site_symmetry_2
Ce1 O51 2.4391(18) .
Ce1 O71 2.4584(17) .
Ce1 O11 2.4764(17) .
Ce1 O61 2.4977(18) .
Ce1 O72 2.5288(17) 2_666
Ce1 N7 2.762(2) .
Ce1 N4 2.763(2) .
Ce1 N10 2.779(2) .
Ce1 N1 2.795(2) .
N1 C20 1.477(3) .
N1 C2 1.485(3) .
N1 C12 1.491(3) .
C2 C3 1.514(3) .
C2 H21 0.9900 .
C2 H22 0.9900 .
C3 N4 1.480(3) .
C3 H31 0.9900 .
C3 H32 0.9900 .
N4 C50 1.475(3) .
N4 C5 1.486(3) .
C5 C6 1.516(4) .
C5 H51 0.9900 .
C5 H52 0.9900 .
C6 N7 1.481(3) .
C6 H61 0.9900 .
C6 H62 0.9900 .
N7 C60 1.476(3) .
N7 C8 1.487(3) .
C8 C9 1.508(4) .
C8 H81 0.9900 .
C8 H82 0.9900 .
C9 N10 1.484(3) .
C9 H91 0.9900 .
C9 H92 0.9900 .
N10 C70 1.478(3) .
N10 C11 1.485(3) .
C11 C12 1.514(3) .
C11 H111 0.9900 .
C11 H112 0.9900 .
C12 H121 0.9900 .
C12 H122 0.9900 .
C20 P1 1.830(2) .
C20 H201 0.9900 .
C20 H202 0.9900 .
P1 O12 1.4994(18) .
P1 O11 1.5161(18) .
P1 C21 1.825(3) .
C21 N22 1.504(3) .
C21 H211 0.9900 .
C21 H212 0.9900 .
N22 C30 1.515(3) .
N22 C40 1.522(4) .
N22 H221 1.0000 .
C30 C31 1.507(4) .
C30 H301 0.9900 .
C30 H302 0.9900 .
C31 C36 1.390(4) .
C31 C32 1.393(4) .
C32 C33 1.386(4) .
C32 H321 0.9500 .
C33 C34 1.389(5) .
C33 H331 0.9500 .
C34 C35 1.375(5) .
C34 H341 0.9500 .
C35 C36 1.390(5) .
C35 H351 0.9500 .
C36 H361 0.9500 .
C40 C41 1.503(4) .
C40 H401 0.9900 .
C40 H402 0.9900 .
C41 C42 1.384(5) .
C41 C46 1.401(5) .
C42 C43 1.379(5) .
C42 H421 0.9500 .
C43 C44 1.404(7) .
C43 H431 0.9500 .
C44 C45 1.364(7) .
C44 H441 0.9500 .
C45 C46 1.378(5) .
C45 H451 0.9500 .
C46 H461 0.9500 .
C50 C51 1.525(4) .
C50 H501 0.9900 .
C50 H502 0.9900 .
C51 O52 1.239(3) .
C51 O51 1.277(3) .
C60 C61 1.519(4) .
C60 H601 0.9900 .
C60 H602 0.9900 .
C61 O62 1.246(3) .
C61 O61 1.269(3) .
C70 C71 1.534(3) .
C70 H701 0.9900 .
C70 H702 0.9900 .
C71 O72 1.250(3) .
C71 O71 1.263(3) .
O72 Ce1 2.5288(17) 2_666
N1A H11W 0.8605 .
N1A H12W 0.8638 .
N1A H13A 0.9631 .
N1A H14A 0.8370 .
O1W H11W 0.8605 .
O1W H12W 0.8638 .
O2W H21W 0.9516 .
O2W H22W 0.7556 .
O3W H31W 0.8807 .
O3W H32W 0.9029 .
O4W H41W 0.8621 .
O4W H42W 0.7531 .
O5W H51W 0.8714 .
O5W H52W 0.8403 .
O6WA H61W 1.0273 .
O6WA H62W 0.9048 .
O6WB H61W 0.8150 .
O6WB H62W 0.8716 .
O7WA H71W 0.8843 .
O7WA H72W 0.7071 .
O7WB H71W 0.8523 .
O7WB H72W 0.7712 .
